data_4504498
loop_
_publ_author_name
'Zou, Ru-Qiang'
'Liu, Chun-Sen'
'Huang, Zheng'
'Hu, Tong-Liang'
'Bu, Xian-He'

_publ_section_title
;
 Syntheses, Structure, and Properties of the Metal Complexes with
 3-(2-Pyridyl)pyrazole-Based Ligands:&#x2009; Tuning the Complex
 Structures by Ligand Modifications
;
_journal_issue 1
_journal_name_full 'Crystal Growth &amp; Design'
_journal_page_first 99
_journal_paper_doi 10.1021/cg050210t
_journal_volume 6
_journal_year 2006
_chemical_formula_moiety 'C72 H102 Cu6 N18 O18, 10(Cl O4-),2(OH-), 2(CH3CN),9(H2 O)'
_chemical_formula_structural '6(Cu 2+), 2(C36 H33 N9), 10(Cl O4 -),2(OH-),2(CH3CN), 27(H2 O)'
_chemical_formula_sum 'C76 H128 Cl10 Cu6 N20 O69'
_chemical_formula_weight 3165.76
_chemical_name_systematic
; 
 ? 
;
_space_group_IT_number 15
_symmetry_cell_setting monoclinic
_symmetry_space_group_name_Hall '-C 2yc'
_symmetry_space_group_name_H-M 'C 1 2/c 1'
_atom_sites_solution_hydrogens geom
_atom_sites_solution_primary direct
_atom_sites_solution_secondary difmap
_audit_creation_method SHELXL-97
_cell_angle_alpha 90.00
_cell_angle_beta 115.187(6)
_cell_angle_gamma 90.00
_cell_formula_units_Z 4
_cell_length_a 32.067(12)
_cell_length_b 25.610(9)
_cell_length_c 17.498(7)
_cell_measurement_reflns_used 1050
_cell_measurement_temperature 293(2)
_cell_measurement_theta_max 22.98
_cell_measurement_theta_min 3.22
_cell_volume 13004(8)
_computing_cell_refinement SMART
_computing_data_collection 'SMART, BRUKER 1998'
_computing_data_reduction 'SAINT, BRUKER 1998''
_computing_molecular_graphics 'SHELXTL, SHELDRICK, 1997B'
_computing_publication_material SHELXTL
_computing_structure_refinement 'SHELXL-97 (Sheldrick, 1997A)'
_computing_structure_solution 'SHELXS-97 (Sheldrick, 1997A)'
_diffrn_ambient_temperature 293(2)
_diffrn_measured_fraction_theta_full 0.950
_diffrn_measured_fraction_theta_max 0.950
_diffrn_measurement_device_type 'bruker ccd area-detector'
_diffrn_measurement_method '\f and \w scans'
_diffrn_radiation_monochromator graphite
_diffrn_radiation_source 'fine-focus sealed tube'
_diffrn_radiation_type MoK\a
_diffrn_radiation_wavelength 0.71073
_diffrn_reflns_av_R_equivalents 0.0620
_diffrn_reflns_av_sigmaI/netI 0.1298
_diffrn_reflns_limit_h_max 35
_diffrn_reflns_limit_h_min -39
_diffrn_reflns_limit_k_max 27
_diffrn_reflns_limit_k_min -31
_diffrn_reflns_limit_l_max 16
_diffrn_reflns_limit_l_min -21
_diffrn_reflns_number 24255
_diffrn_reflns_theta_full 26.42
_diffrn_reflns_theta_max 26.42
_diffrn_reflns_theta_min 2.25
_diffrn_standards_number 0
_exptl_absorpt_coefficient_mu 1.298
_exptl_absorpt_correction_T_max 1.000000
_exptl_absorpt_correction_T_min 0.877998
_exptl_absorpt_correction_type multi-scan
_exptl_absorpt_process_details 'sadabs; bruker, 1996'
_exptl_crystal_colour colorless
_exptl_crystal_density_diffrn 1.639
_exptl_crystal_density_meas ?
_exptl_crystal_density_method 'not measured'
_exptl_crystal_description block
_exptl_crystal_F_000 6500
_exptl_crystal_size_max 0.30
_exptl_crystal_size_mid 0.25
_exptl_crystal_size_min 0.20
_refine_diff_density_max 1.241
_refine_diff_density_min -0.550
_refine_diff_density_rms 0.120
_refine_ls_extinction_method none
_refine_ls_goodness_of_fit_ref 1.007
_refine_ls_hydrogen_treatment mixed
_refine_ls_matrix_type full
_refine_ls_number_parameters 844
_refine_ls_number_reflns 12705
_refine_ls_number_restraints 12
_refine_ls_restrained_S_all 1.009
_refine_ls_R_factor_all 0.2143
_refine_ls_R_factor_gt 0.0875
_refine_ls_shift/su_max 0.001
_refine_ls_shift/su_mean 0.000
_refine_ls_structure_factor_coef Fsqd
_refine_ls_weighting_details 'calc w=1/[\s^2^(Fo^2^)+(0.1354P)^2^+0.0000P] where P=(Fo^2^+2Fc^2^)/3'
_refine_ls_weighting_scheme calc
_refine_ls_wR_factor_gt 0.2107
_refine_ls_wR_factor_ref 0.2788
_reflns_number_gt 5130
_reflns_number_total 12705
_reflns_threshold_expression I>2si\(I)
_cod_data_source_file cg050210tsi20051104_022830.cif
_cod_data_source_block 9
_cod_depositor_comments
;
The following automatic conversions were performed:

'_symmetry_cell_setting' value 'Monoclinic' changed to 'monoclinic'
according to /home/saulius/struct/CIF-dictionaries/cif_core.dic
dictionary named 'cif_core.dic' version 2.4.1 from 2010-06-29.

Automatic conversion script
Id: cif_fix_values 1715 2011-07-08 13:25:40Z adriana 

The following automatic conversions were performed:

'_exptl_crystal_density_meas' value 'none' was changed to '?' - the
value is perceived as not measured.

Automatic conversion script
Id: cif_fix_values 3008 2015-01-20 13:52:24Z robertas 
;
_cod_original_cell_volume 13003(8)
_cod_original_sg_symbol_H-M C2/c
_cod_database_code 4504498

loop_
_symmetry_equiv_pos_as_xyz
'x, y, z'
'-x, y, -z+1/2'
'x+1/2, y+1/2, z'
'-x+1/2, y+1/2, -z+1/2'
'-x, -y, -z'
'x, -y, z-1/2'
'-x+1/2, -y+1/2, -z'
'x+1/2, -y+1/2, z-1/2'

loop_
_atom_site_label
_atom_site_type_symbol
_atom_site_fract_x
_atom_site_fract_y
_atom_site_fract_z
_atom_site_U_iso_or_equiv
_atom_site_adp_type
_atom_site_occupancy
_atom_site_symmetry_multiplicity
_atom_site_calc_flag
_atom_site_refinement_flags
_atom_site_disorder_assembly
_atom_site_disorder_group
Cu1 Cu 0.11722(4) 0.65464(5) 0.40850(8) 0.0794(5) Uani 1 1 d . . .
Cu2 Cu 0.14353(4) 0.60344(4) 0.98521(7) 0.0554(3) Uani 1 1 d . . .
Cu3 Cu 0.08114(4) 1.03704(4) 0.65649(7) 0.0579(4) Uani 1 1 d . . .
C1 C 0.1215(3) 0.7586(3) 0.7958(5) 0.050(2) Uani 1 1 d . . .
C2 C 0.1184(3) 0.8138(3) 0.7972(6) 0.052(2) Uani 1 1 d . . .
C3 C 0.1078(3) 0.8413(3) 0.7233(6) 0.050(2) Uani 1 1 d . . .
C4 C 0.1053(3) 0.8172(3) 0.6503(6) 0.050(2) Uani 1 1 d . . .
C5 C 0.1092(3) 0.7624(3) 0.6490(5) 0.055(2) Uani 1 1 d . . .
C6 C 0.1199(4) 0.6738(3) 0.7184(7) 0.077(3) Uani 1 1 d . . .
H6A H 0.1156 0.6630 0.6630 0.115 Uiso 1 1 calc R . .
H6B H 0.0966 0.6582 0.7317 0.115 Uiso 1 1 calc R . .
H6C H 0.1498 0.6629 0.7590 0.115 Uiso 1 1 calc R . .
C7 C 0.1277(4) 0.8417(4) 0.8794(6) 0.075(3) Uani 1 1 d . . .
H7A H 0.1241 0.8787 0.8695 0.112 Uiso 1 1 calc R . .
H7B H 0.1586 0.8344 0.9199 0.112 Uiso 1 1 calc R . .
H7C H 0.1063 0.8297 0.9007 0.112 Uiso 1 1 calc R . .
C8 C 0.0987(4) 0.8486(4) 0.5743(6) 0.080(3) Uani 1 1 d . . .
H8A H 0.0986 0.8258 0.5307 0.119 Uiso 1 1 calc R . .
H8B H 0.1234 0.8733 0.5887 0.119 Uiso 1 1 calc R . .
H8C H 0.0699 0.8669 0.5545 0.119 Uiso 1 1 calc R . .
C9 C 0.1049(3) 0.7351(4) 0.5697(6) 0.061(2) Uani 1 1 d . . .
H9A H 0.0882 0.7026 0.5634 0.074 Uiso 1 1 calc R . .
H9B H 0.0875 0.7569 0.5211 0.074 Uiso 1 1 calc R . .
C10 C 0.1287(3) 0.7260(3) 0.8729(6) 0.063(2) Uani 1 1 d . . .
H10A H 0.1271 0.7485 0.9162 0.075 Uiso 1 1 calc R . .
H10B H 0.1041 0.7005 0.8577 0.075 Uiso 1 1 calc R . .
C11 C 0.0967(3) 0.8993(3) 0.7193(6) 0.063(3) Uani 1 1 d . . .
H11A H 0.0711 0.9071 0.6655 0.075 Uiso 1 1 calc R . .
H11B H 0.0874 0.9079 0.7637 0.075 Uiso 1 1 calc R . .
C12 C 0.1914(3) 0.7426(4) 0.6251(6) 0.064(3) Uani 1 1 d . . .
H12A H 0.1966 0.7648 0.6704 0.076 Uiso 1 1 calc R . .
C13 C 0.2239(3) 0.7244(4) 0.6029(6) 0.067(3) Uani 1 1 d . . .
H13A H 0.2554 0.7311 0.6287 0.080 Uiso 1 1 calc R . .
C14 C 0.2001(3) 0.6936(3) 0.5331(6) 0.055(2) Uani 1 1 d . . .
C15 C 0.2145(3) 0.6625(4) 0.4780(6) 0.062(2) Uani 1 1 d . . .
C16 C 0.2595(4) 0.6567(4) 0.4893(8) 0.081(3) Uani 1 1 d . . .
H16A H 0.2832 0.6731 0.5343 0.097 Uiso 1 1 calc R . .
C17 C 0.2693(5) 0.6266(5) 0.4335(10) 0.097(4) Uani 1 1 d . . .
H17A H 0.2994 0.6218 0.4398 0.117 Uiso 1 1 calc R . .
C18 C 0.2317(6) 0.6037(5) 0.3670(9) 0.101(4) Uani 1 1 d . . .
H18A H 0.2366 0.5837 0.3272 0.121 Uiso 1 1 calc R . .
C19 C 0.1887(5) 0.6102(4) 0.3597(8) 0.089(3) Uani 1 1 d . . .
H19A H 0.1646 0.5931 0.3164 0.107 Uiso 1 1 calc R . .
C20 C 0.2112(3) 0.7143(3) 0.9054(5) 0.056(2) Uani 1 1 d . . .
H20A H 0.2164 0.7464 0.8861 0.068 Uiso 1 1 calc R . .
C21 C 0.2433(3) 0.6751(3) 0.9376(6) 0.057(2) Uani 1 1 d . . .
H21A H 0.2738 0.6749 0.9447 0.068 Uiso 1 1 calc R . .
C22 C 0.2190(3) 0.6353(3) 0.9573(5) 0.0432(19) Uani 1 1 d . . .
C23 C 0.2309(3) 0.5819(3) 0.9897(5) 0.050(2) Uani 1 1 d . . .
C24 C 0.2722(3) 0.5564(4) 1.0022(6) 0.067(3) Uani 1 1 d . . .
H24A H 0.2953 0.5736 0.9931 0.080 Uiso 1 1 calc R . .
C25 C 0.2773(4) 0.5046(4) 1.0284(7) 0.078(3) Uani 1 1 d . . .
H25A H 0.3037 0.4861 1.0359 0.094 Uiso 1 1 calc R . .
C26 C 0.2438(4) 0.4816(4) 1.0428(7) 0.081(3) Uani 1 1 d . . .
H26A H 0.2474 0.4472 1.0614 0.097 Uiso 1 1 calc R . .
C27 C 0.2030(3) 0.5088(4) 1.0301(6) 0.068(3) Uani 1 1 d . . .
H27A H 0.1799 0.4923 1.0399 0.081 Uiso 1 1 calc R . .
C28 C 0.1812(3) 0.9181(4) 0.7605(6) 0.065(3) Uani 1 1 d . . .
H28A H 0.1934 0.8852 0.7793 0.078 Uiso 1 1 calc R . .
C29 C 0.2049(3) 0.9620(4) 0.7597(6) 0.067(3) Uani 1 1 d . . .
H29A H 0.2365 0.9647 0.7769 0.080 Uiso 1 1 calc R . .
C30 C 0.1731(3) 1.0015(3) 0.7288(5) 0.054(2) Uani 1 1 d . . .
C31 C 0.1760(4) 1.0566(4) 0.7125(6) 0.063(3) Uani 1 1 d . . .
C32 C 0.2179(4) 1.0806(5) 0.7330(7) 0.094(4) Uani 1 1 d . . .
H32A H 0.2458 1.0631 0.7592 0.113 Uiso 1 1 calc R . .
C33 C 0.2151(6) 1.1350(6) 0.7107(9) 0.110(5) Uani 1 1 d . . .
H33A H 0.2421 1.1538 0.7236 0.132 Uiso 1 1 calc R . .
C34 C 0.1761(6) 1.1582(5) 0.6734(10) 0.099(4) Uani 1 1 d . . .
H34A H 0.1752 1.1932 0.6584 0.119 Uiso 1 1 calc R . .
C35 C 0.1356(4) 1.1316(4) 0.6553(7) 0.082(3) Uani 1 1 d . . .
H35A H 0.1076 1.1491 0.6295 0.099 Uiso 1 1 calc R . .
C36 C 0.1163(3) 0.7330(3) 0.7207(5) 0.053(2) Uani 1 1 d . . .
C37 C 0.0298(9) 0.5562(12) 0.026(3) 0.36(3) Uani 1 1 d . . .
H37A H 0.0572 0.5675 0.0212 0.546 Uiso 1 1 calc R . .
H37B H 0.0183 0.5250 -0.0068 0.546 Uiso 1 1 calc R . .
H37C H 0.0368 0.5493 0.0839 0.546 Uiso 1 1 calc R . .
C38 C 0.0014(6) 0.5893(10) 0.000(2) 0.247(16) Uani 1 1 d . . .
N1 N 0.1365(2) 0.9319(2) 0.7288(5) 0.0568(19) Uani 1 1 d . . .
N2 N 0.1312(2) 0.9835(2) 0.7110(4) 0.0522(18) Uani 1 1 d . . .
N3 N 0.1360(3) 1.0808(3) 0.6744(5) 0.062(2) Uani 1 1 d . . .
N4 N 0.1721(2) 0.6996(3) 0.9060(4) 0.0494(17) Uani 1 1 d . . .
N5 N 0.1761(2) 0.6504(2) 0.9381(4) 0.0475(17) Uani 1 1 d . . .
N6 N 0.1979(2) 0.5586(3) 1.0038(4) 0.0494(17) Uani 1 1 d . . .
N7 N 0.1507(2) 0.7241(3) 0.5724(4) 0.0521(18) Uani 1 1 d . . .
N8 N 0.1551(2) 0.6932(3) 0.5143(4) 0.0530(18) Uani 1 1 d . . .
N9 N 0.1793(3) 0.6406(3) 0.4128(5) 0.071(2) Uani 1 1 d . . .
N10 N -0.0290(12) 0.6043(17) -0.0187(19) 0.41(2) Uani 1 1 d . . .
O1 O 0.1157(5) 0.4694(6) 0.2039(13) 0.256(9) Uani 1 1 d . . .
O3 O 0.1813(5) 0.4482(6) 0.2966(8) 0.213(6) Uani 1 1 d . . .
O2 O 0.1764(4) 0.5157(4) 0.2093(6) 0.147(4) Uani 1 1 d . . .
O4 O 0.1650(5) 0.4330(5) 0.1612(9) 0.185(5) Uani 1 1 d . . .
O5 O 0.2023(3) 0.7059(3) 0.2275(5) 0.100(2) Uani 1 1 d . . .
O8 O 0.2619(2) 0.6901(3) 0.1924(5) 0.102(3) Uani 1 1 d . . .
O7 O 0.1930(3) 0.7226(2) 0.0909(4) 0.088(2) Uani 1 1 d . . .
O6 O 0.1975(3) 0.6368(2) 0.1399(5) 0.092(2) Uani 1 1 d . . .
O10 O 0.1553(4) 0.7644(5) 0.3434(8) 0.182(5) Uani 1 1 d . A .
O9 O 0.0922(7) 0.7528(12) 0.3453(15) 0.42(2) Uani 1 1 d . A .
O12' O 0.1177(9) 0.8116(10) 0.4065(11) 0.143(9) Uani 0.50 1 d P A 1
O12 O 0.1384(8) 0.8401(8) 0.3529(17) 0.174(11) Uani 0.50 1 d P A 2
O11 O 0.0866(4) 0.8067(5) 0.2533(7) 0.171(5) Uani 1 1 d . A .
O13 O 0.0030(4) 0.2317(6) 0.4953(10) 0.208(6) Uani 1 1 d . . .
O14 O 0.0167(5) 0.2296(4) 0.3787(8) 0.187(5) Uani 1 1 d . . .
O15 O 0.0230(4) 0.1535(4) 0.4495(7) 0.155(4) Uani 1 1 d . . .
O16 O 0.0769(3) 0.2234(5) 0.5075(7) 0.159(4) Uani 1 1 d . . .
O19 O 0.1406(5) 0.0120(16) 0.5337(12) 0.41(2) Uani 1 1 d . B 1
O20' O 0.114(2) 0.0452(13) 0.470(5) 0.41(5) Uani 0.50 1 d P B 1
O17 O 0.0651(3) 0.0066(4) 0.5025(5) 0.126(3) Uani 1 1 d . B 2
O18 O 0.1131(11) -0.0442(6) 0.4723(18) 0.39(2) Uani 1 1 d . B 2
O20 O 0.0883(10) 0.0176(7) 0.3898(11) 0.124(8) Uani 0.50 1 d P B 2
O1W O 0.0559(2) 0.6696(4) 0.4043(6) 0.120(3) Uani 1 1 d . . .
O2W O 0.1128(3) 0.5766(3) 0.4692(8) 0.160(4) Uani 1 1 d . . .
O3W O 0.0868(3) 0.6300(4) 0.2905(6) 0.161(4) Uani 1 1 d . . .
O4W O 0.0974(2) 0.6549(3) 0.9844(5) 0.086(2) Uani 1 1 d . . .
O5W O 0.1219(2) 0.5549(3) 1.0484(5) 0.088(2) Uani 1 1 d . . .
O6W O 0.0948(3) 0.5710(4) 0.8566(6) 0.136(3) Uani 1 1 d . . .
O7W O 0.0351(2) 1.0902(2) 0.5882(4) 0.082(2) Uani 1 1 d . . .
O8W O 0.0786(3) 1.0707(3) 0.7736(5) 0.114(3) Uani 1 1 d . . .
O9W O 0.0277(2) 0.9906(2) 0.6358(4) 0.0721(18) Uani 1 1 d . . .
O10W O 0.4961(5) 0.7558(7) 0.8328(14) 0.314(11) Uani 1 1 d . . .
O11W O 0.1031(4) 0.3122(6) 0.6584(11) 0.229(8) Uani 1 1 d . . .
O13W O 0.0000 0.5316(6) 0.2500 0.135(5) Uani 1 2 d SU C 1
O14W O 0.0144(16) 0.5236(17) 0.317(3) 0.31(2) Uani 0.50 1 d PU D 2
O15W O 0.0150(3) 0.8602(4) 0.3460(6) 0.136(3) Uani 1 1 d . . .
O16W O 0.0108(7) 0.3370(13) 0.347(3) 0.41(4) Uani 0.50 1 d P . .
O17W O 0.0000 0.9548(5) 0.7500 0.201(9) Uani 1 2 d S . .
O18W O 0.0000 0.8545(5) 0.7500 0.123(4) Uani 1 2 d S . .
Cl1 Cl 0.15838(13) 0.46947(15) 0.2217(3) 0.1079(12) Uani 1 1 d . . .
Cl2 Cl 0.21338(8) 0.68837(8) 0.16245(15) 0.0585(6) Uani 1 1 d . . .
Cl3 Cl 0.11662(11) 0.79001(15) 0.3329(2) 0.0943(9) Uani 1 1 d . . .
Cl4 Cl 0.03043(13) 0.21026(17) 0.4601(2) 0.1129(12) Uani 1 1 d . . .
Cl5 Cl 0.09827(11) 0.00002(14) 0.47107(19) 0.0874(9) Uani 1 1 d . . .

loop_
_atom_site_aniso_label
_atom_site_aniso_U_11
_atom_site_aniso_U_22
_atom_site_aniso_U_33
_atom_site_aniso_U_23
_atom_site_aniso_U_13
_atom_site_aniso_U_12
Cu1 0.0718(8) 0.0745(9) 0.0710(9) -0.0196(7) 0.0104(7) 0.0039(7)
Cu2 0.0534(6) 0.0500(6) 0.0662(7) 0.0081(5) 0.0285(5) -0.0008(5)
Cu3 0.0719(8) 0.0438(6) 0.0709(8) 0.0108(5) 0.0427(6) 0.0076(5)
C1 0.053(5) 0.044(5) 0.055(6) 0.002(4) 0.024(4) -0.001(4)
C2 0.054(5) 0.039(5) 0.066(6) 0.004(4) 0.028(5) 0.006(4)
C3 0.048(5) 0.034(5) 0.065(6) 0.005(4) 0.021(4) 0.004(4)
C4 0.049(5) 0.039(5) 0.059(6) 0.010(4) 0.023(4) 0.004(4)
C5 0.056(5) 0.061(6) 0.047(5) -0.007(5) 0.019(4) 0.000(4)
C6 0.113(8) 0.035(5) 0.085(8) 0.000(5) 0.045(6) 0.002(5)
C7 0.094(8) 0.061(6) 0.074(7) -0.018(5) 0.041(6) 0.001(5)
C8 0.090(8) 0.079(7) 0.070(7) 0.016(6) 0.034(6) 0.005(6)
C9 0.057(6) 0.070(6) 0.051(6) -0.003(5) 0.016(5) -0.002(5)
C10 0.078(7) 0.054(5) 0.068(6) 0.021(5) 0.043(5) 0.011(5)
C11 0.062(6) 0.038(5) 0.089(7) -0.002(5) 0.033(5) 0.001(4)
C12 0.058(6) 0.066(6) 0.060(6) -0.012(5) 0.020(5) -0.010(5)
C13 0.052(6) 0.063(6) 0.079(7) -0.002(5) 0.020(5) -0.006(5)
C14 0.056(6) 0.050(5) 0.057(6) 0.001(5) 0.020(5) -0.005(4)
C15 0.066(7) 0.059(6) 0.063(6) 0.008(5) 0.029(6) 0.000(5)
C16 0.092(9) 0.064(7) 0.101(9) 0.003(6) 0.055(7) -0.006(6)
C17 0.123(11) 0.087(9) 0.126(12) 0.003(8) 0.096(10) -0.005(8)
C18 0.149(13) 0.089(9) 0.089(9) 0.000(7) 0.074(10) 0.015(9)
C19 0.109(10) 0.083(8) 0.094(9) -0.020(7) 0.061(8) 0.007(7)
C20 0.062(6) 0.051(5) 0.056(6) 0.012(4) 0.026(5) -0.008(5)
C21 0.054(5) 0.062(6) 0.059(6) 0.003(5) 0.028(5) -0.006(5)
C22 0.052(5) 0.041(5) 0.036(5) -0.003(4) 0.019(4) -0.001(4)
C23 0.057(5) 0.049(5) 0.037(5) -0.013(4) 0.015(4) -0.004(4)
C24 0.056(6) 0.073(7) 0.072(7) -0.011(5) 0.028(5) 0.007(5)
C25 0.079(7) 0.063(7) 0.089(8) -0.002(6) 0.033(6) 0.021(6)
C26 0.102(9) 0.049(6) 0.094(8) -0.005(6) 0.043(7) 0.009(6)
C27 0.080(7) 0.047(6) 0.077(7) -0.008(5) 0.036(6) -0.004(5)
C28 0.052(6) 0.049(5) 0.094(8) -0.006(5) 0.032(5) 0.001(5)
C29 0.041(5) 0.076(7) 0.076(7) -0.018(6) 0.018(5) -0.008(5)
C30 0.057(6) 0.045(5) 0.054(5) -0.007(4) 0.020(4) -0.006(4)
C31 0.071(7) 0.065(6) 0.057(6) -0.005(5) 0.031(5) -0.019(6)
C32 0.113(10) 0.096(9) 0.093(9) -0.031(7) 0.063(8) -0.035(8)
C33 0.142(13) 0.099(11) 0.092(10) -0.021(8) 0.055(10) -0.059(10)
C34 0.155(13) 0.055(7) 0.120(12) 0.000(7) 0.090(11) -0.027(9)
C35 0.119(10) 0.060(7) 0.089(8) 0.007(6) 0.066(7) -0.006(7)
C36 0.061(5) 0.038(5) 0.051(6) 0.002(4) 0.016(4) -0.003(4)
C37 0.19(3) 0.32(4) 0.68(8) 0.18(4) 0.28(4) 0.03(3)
C38 0.055(9) 0.21(2) 0.47(4) -0.03(2) 0.105(17) 0.056(12)
N1 0.056(5) 0.037(4) 0.078(5) 0.003(4) 0.029(4) 0.001(3)
N2 0.062(5) 0.033(4) 0.065(5) 0.001(3) 0.030(4) -0.002(3)
N3 0.090(6) 0.041(4) 0.066(5) 0.007(4) 0.045(5) -0.001(4)
N4 0.054(4) 0.044(4) 0.049(4) 0.009(3) 0.021(3) 0.003(3)
N5 0.046(4) 0.049(4) 0.049(4) -0.003(3) 0.021(3) 0.002(3)
N6 0.053(4) 0.043(4) 0.059(5) -0.006(3) 0.030(4) -0.008(3)
N7 0.041(4) 0.052(4) 0.054(4) -0.005(4) 0.012(4) -0.001(3)
N8 0.054(5) 0.047(4) 0.051(4) -0.006(3) 0.016(4) 0.000(3)
N9 0.075(6) 0.068(5) 0.066(6) -0.005(4) 0.026(5) 0.000(4)
N10 0.33(3) 0.67(7) 0.28(3) 0.18(4) 0.18(3) 0.28(4)
O1 0.146(11) 0.260(17) 0.39(3) 0.089(16) 0.137(14) -0.020(11)
O3 0.212(13) 0.284(16) 0.119(9) 0.109(11) 0.046(9) 0.020(11)
O2 0.195(10) 0.124(7) 0.106(7) 0.014(6) 0.048(7) -0.083(7)
O4 0.247(14) 0.152(10) 0.179(12) -0.008(9) 0.114(11) 0.000(10)
O5 0.140(7) 0.094(5) 0.083(5) -0.016(4) 0.063(5) 0.007(5)
O8 0.069(5) 0.096(5) 0.129(7) 0.021(5) 0.029(5) 0.008(4)
O7 0.112(6) 0.063(4) 0.071(5) 0.001(4) 0.022(4) 0.019(4)
O6 0.132(6) 0.050(4) 0.096(6) -0.008(4) 0.051(5) -0.022(4)
O10 0.118(8) 0.243(13) 0.170(11) -0.016(9) 0.047(7) 0.080(9)
O9 0.27(2) 0.54(4) 0.28(2) 0.28(3) -0.045(17) -0.17(2)
O12' 0.24(3) 0.154(18) 0.078(13) -0.016(13) 0.104(16) 0.054(18)
O12 0.151(19) 0.116(17) 0.15(2) 0.006(14) -0.039(16) -0.006(14)
O11 0.168(10) 0.204(11) 0.128(9) 0.079(8) 0.050(8) 0.034(9)
O13 0.125(9) 0.281(16) 0.245(15) -0.096(13) 0.106(10) -0.005(10)
O14 0.231(13) 0.156(9) 0.127(10) 0.067(8) 0.030(8) 0.009(9)
O15 0.201(11) 0.133(9) 0.133(9) 0.044(7) 0.073(8) -0.016(8)
O16 0.098(7) 0.221(12) 0.136(9) 0.030(8) 0.028(6) 0.006(7)
O19 0.132(12) 0.92(6) 0.184(15) -0.26(3) 0.089(11) -0.10(2)
O20' 0.47(8) 0.10(2) 0.87(14) 0.25(5) 0.49(10) 0.13(3)
O17 0.085(5) 0.202(10) 0.107(7) -0.015(7) 0.056(5) 0.008(6)
O18 0.80(5) 0.130(10) 0.57(4) 0.155(17) 0.61(4) 0.17(2)
O20 0.27(3) 0.071(13) 0.086(12) 0.036(9) 0.128(15) 0.033(15)
O1W 0.068(5) 0.145(7) 0.111(7) -0.047(6) 0.005(5) 0.006(5)
O2W 0.125(7) 0.093(6) 0.242(13) 0.053(7) 0.058(8) 0.013(6)
O3W 0.127(8) 0.198(10) 0.109(8) -0.080(7) 0.005(6) 0.000(7)
O4W 0.080(5) 0.083(5) 0.117(6) 0.025(4) 0.064(4) 0.025(4)
O5W 0.085(5) 0.078(5) 0.119(6) 0.033(4) 0.060(5) -0.005(4)
O6W 0.116(7) 0.186(9) 0.103(7) -0.040(6) 0.042(5) -0.066(7)
O7W 0.102(5) 0.065(4) 0.099(5) 0.040(4) 0.063(4) 0.036(4)
O8W 0.194(9) 0.091(6) 0.090(6) -0.001(5) 0.092(6) 0.007(6)
O9W 0.066(4) 0.055(4) 0.097(5) 0.016(4) 0.037(4) 0.002(3)
O10W 0.176(13) 0.296(19) 0.37(3) -0.043(17) 0.016(15) -0.114(14)
O11W 0.134(9) 0.260(15) 0.307(19) 0.149(14) 0.109(11) 0.051(10)
O13W 0.084(7) 0.144(8) 0.148(9) 0.000 0.021(6) 0.000
O14W 0.32(2) 0.29(2) 0.30(2) -0.009(10) 0.134(13) 0.005(10)
O15W 0.111(7) 0.200(10) 0.107(7) 0.012(7) 0.058(6) 0.052(6)
O16W 0.057(13) 0.27(3) 0.73(9) 0.31(5) 0.00(3) -0.012(16)
O17W 0.35(2) 0.098(9) 0.32(2) 0.000 0.30(2) 0.000
O18W 0.101(9) 0.113(9) 0.146(12) 0.000 0.046(8) 0.000
Cl1 0.101(2) 0.108(3) 0.114(3) 0.045(2) 0.045(2) -0.006(2)
Cl2 0.0696(15) 0.0468(13) 0.0586(14) -0.0053(11) 0.0268(12) 0.0002(11)
Cl3 0.085(2) 0.104(2) 0.090(2) 0.0119(19) 0.0335(18) 0.011(2)
Cl4 0.093(2) 0.136(3) 0.104(3) 0.038(2) 0.037(2) 0.005(2)
Cl5 0.083(2) 0.109(3) 0.0722(19) -0.0215(18) 0.0348(16) -0.0054(17)

loop_
_atom_type_symbol
_atom_type_description
_atom_type_scat_dispersion_real
_atom_type_scat_dispersion_imag
_atom_type_scat_source
C C 0.0033 0.0016 'International Tables Vol C Tables 4.2.6.8 and 6.1.1.4'
H H 0.0000 0.0000 'International Tables Vol C Tables 4.2.6.8 and 6.1.1.4'
N N 0.0061 0.0033 'International Tables Vol C Tables 4.2.6.8 and 6.1.1.4'
O O 0.0106 0.0060 'International Tables Vol C Tables 4.2.6.8 and 6.1.1.4'
Cl Cl 0.1484 0.1585 'International Tables Vol C Tables 4.2.6.8 and 6.1.1.4'
Cu Cu 0.3201 1.2651 'International Tables Vol C Tables 4.2.6.8 and 6.1.1.4'

loop_
_geom_angle_atom_site_label_1
_geom_angle_atom_site_label_2
_geom_angle_atom_site_label_3
_geom_angle
O1W Cu1 O3W 89.0(4)
O1W Cu1 N9 179.2(4)
O3W Cu1 N9 91.3(4)
O1W Cu1 N8 98.2(3)
O3W Cu1 N8 164.8(4)
N9 Cu1 N8 81.3(3)
O1W Cu1 O2W 86.0(4)
O3W Cu1 O2W 96.0(5)
N9 Cu1 O2W 94.7(3)
N8 Cu1 O2W 97.8(4)
O5W Cu2 O4W 89.1(3)
O5W Cu2 N5 170.0(3)
O4W Cu2 N5 96.8(3)
O5W Cu2 N6 92.1(3)
O4W Cu2 N6 169.8(3)
N5 Cu2 N6 80.7(3)
O5W Cu2 O6W 93.8(3)
O4W Cu2 O6W 92.2(4)
N5 Cu2 O6W 94.1(3)
N6 Cu2 O6W 97.8(3)
O9W Cu3 O7W 86.5(3)
O9W Cu3 N3 177.0(3)
O7W Cu3 N3 95.1(3)
O9W Cu3 N2 97.5(3)
O7W Cu3 N2 170.9(3)
N3 Cu3 N2 80.6(3)
O9W Cu3 O8W 91.9(3)
O7W Cu3 O8W 88.8(3)
N3 Cu3 O8W 90.7(3)
N2 Cu3 O8W 99.2(3)
C36 C1 C2 119.7(8)
C36 C1 C10 119.0(7)
C2 C1 C10 121.3(8)
C3 C2 C1 118.9(8)
C3 C2 C7 121.3(7)
C1 C2 C7 119.8(8)
C2 C3 C4 122.0(7)
C2 C3 C11 120.0(8)
C4 C3 C11 117.9(8)
C3 C4 C5 119.0(8)
C3 C4 C8 120.9(8)
C5 C4 C8 120.1(8)
C36 C5 C4 120.2(8)
C36 C5 C9 119.5(8)
C4 C5 C9 120.2(8)
N7 C9 C5 111.1(7)
N4 C10 C1 111.9(7)
N1 C11 C3 112.0(7)
N7 C12 C13 109.2(9)
C12 C13 C14 104.5(8)
N8 C14 C13 110.8(8)
N8 C14 C15 116.3(8)
C13 C14 C15 132.9(9)
N9 C15 C16 122.0(10)
N9 C15 C14 113.5(9)
C16 C15 C14 124.6(10)
C15 C16 C17 119.9(12)
C16 C17 C18 116.5(12)
C19 C18 C17 121.0(12)
N9 C19 C18 122.1(12)
N4 C20 C21 109.8(8)
C20 C21 C22 103.4(8)
N5 C22 C21 110.4(7)
N5 C22 C23 116.0(7)
C21 C22 C23 133.5(8)
N6 C23 C24 122.5(8)
N6 C23 C22 113.3(7)
C24 C23 C22 124.2(8)
C25 C24 C23 117.5(9)
C26 C25 C24 119.4(10)
C25 C26 C27 121.0(10)
N6 C27 C26 119.6(9)
N1 C28 C29 106.4(8)
C28 C29 C30 106.8(8)
N2 C30 C29 110.1(8)
N2 C30 C31 115.8(8)
C29 C30 C31 134.1(9)
N3 C31 C32 123.6(10)
N3 C31 C30 115.1(8)
C32 C31 C30 121.3(11)
C31 C32 C33 114.8(13)
C34 C33 C32 121.4(13)
C33 C34 C35 120.5(12)
N3 C35 C34 120.9(11)
C5 C36 C1 119.7(7)
C5 C36 C6 119.9(8)
C1 C36 C6 120.4(8)
N10 C38 C37 156(4)
C28 N1 N2 111.0(7)
C28 N1 C11 128.2(7)
N2 N1 C11 120.6(6)
C30 N2 N1 105.7(7)
C30 N2 Cu3 113.4(5)
N1 N2 Cu3 140.4(6)
C31 N3 C35 118.9(9)
C31 N3 Cu3 114.8(6)
C35 N3 Cu3 126.2(8)
C20 N4 N5 110.2(7)
C20 N4 C10 129.0(7)
N5 N4 C10 120.6(7)
C22 N5 N4 106.1(6)
C22 N5 Cu2 113.0(5)
N4 N5 Cu2 139.2(5)
C23 N6 C27 119.9(8)
C23 N6 Cu2 115.0(6)
C27 N6 Cu2 125.1(6)
C12 N7 N8 110.5(8)
C12 N7 C9 128.7(8)
N8 N7 C9 120.8(6)
C14 N8 N7 105.0(7)
C14 N8 Cu1 113.6(6)
N7 N8 Cu1 141.0(6)
C15 N9 C19 118.4(10)
C15 N9 Cu1 115.1(7)
C19 N9 Cu1 126.5(8)
Cl5 O19 O20' 55(2)
Cl5 O20' O19 62.2(16)
O1 Cl1 O3 109.3(11)
O1 Cl1 O2 116.5(9)
O3 Cl1 O2 114.8(8)
O1 Cl1 O4 106.8(11)
O3 Cl1 O4 105.0(9)
O2 Cl1 O4 103.3(8)
O5 Cl2 O6 110.0(5)
O5 Cl2 O8 108.0(5)
O6 Cl2 O8 110.0(5)
O5 Cl2 O7 109.4(5)
O6 Cl2 O7 110.5(4)
O8 Cl2 O7 108.9(5)
O9 Cl3 O10 101.8(15)
O9 Cl3 O11 100.5(9)
O10 Cl3 O11 119.7(8)
O9 Cl3 O12' 85.2(17)
O10 Cl3 O12' 114.2(11)
O11 Cl3 O12' 122.9(10)
O9 Cl3 O12 151(2)
O10 Cl3 O12 94.4(12)
O11 Cl3 O12 91.6(10)
O12' Cl3 O12 66.4(14)
O13 Cl4 O14 109.2(9)
O13 Cl4 O16 111.0(8)
O14 Cl4 O16 108.3(8)
O13 Cl4 O15 110.4(8)
O14 Cl4 O15 104.9(7)
O16 Cl4 O15 112.7(7)
O18 Cl5 O20' 134(2)
O18 Cl5 O19 87(2)
O20' Cl5 O19 63(3)
O18 Cl5 O20 103.6(13)
O20' Cl5 O20 67(3)
O19 Cl5 O20 117.7(17)
O18 Cl5 O17 117.4(10)
O20' Cl5 O17 106(2)
O19 Cl5 O17 108.5(8)
O20 Cl5 O17 118.6(12)

loop_
_geom_bond_atom_site_label_1
_geom_bond_atom_site_label_2
_geom_bond_distance
Cu1 O1W 1.973(8)
Cu1 O3W 1.975(9)
Cu1 N9 1.991(9)
Cu1 N8 1.991(7)
Cu1 O2W 2.295(9)
Cu2 O5W 1.976(6)
Cu2 O4W 1.978(6)
Cu2 N5 1.988(7)
Cu2 N6 1.995(7)
Cu2 O6W 2.281(8)
Cu3 O9W 1.989(6)
Cu3 O7W 1.989(6)
Cu3 N3 1.993(8)
Cu3 N2 2.016(7)
Cu3 O8W 2.257(7)
C1 C36 1.414(12)
C1 C2 1.418(11)
C1 C10 1.518(11)
C2 C3 1.380(12)
C2 C7 1.518(12)
C3 C4 1.389(12)
C3 C11 1.523(11)
C4 C5 1.410(11)
C4 C8 1.490(12)
C5 C36 1.396(12)
C5 C9 1.508(12)
C6 C36 1.522(11)
C9 N7 1.477(11)
C10 N4 1.432(10)
C11 N1 1.472(10)
C12 N7 1.324(10)
C12 C13 1.341(12)
C13 C14 1.381(12)
C14 N8 1.334(10)
C14 C15 1.469(13)
C15 N9 1.340(11)
C15 C16 1.378(14)
C16 C17 1.381(15)
C17 C18 1.399(17)
C18 C19 1.342(16)
C19 N9 1.341(13)
C20 N4 1.312(10)
C20 C21 1.375(11)
C21 C22 1.411(11)
C22 N5 1.327(10)
C22 C23 1.469(11)
C23 N6 1.325(10)
C23 C24 1.410(11)
C24 C25 1.390(14)
C25 C26 1.340(14)
C26 C27 1.412(13)
C27 N6 1.342(11)
C28 N1 1.344(10)
C28 C29 1.360(12)
C29 C30 1.373(12)
C30 N2 1.328(10)
C30 C31 1.451(13)
C31 N3 1.323(11)
C31 C32 1.379(14)
C32 C33 1.438(18)
C33 C34 1.283(17)
C34 C35 1.380(16)
C35 N3 1.343(12)
C37 C38 1.18(3)
C38 N10 0.97(2)
N1 N2 1.352(8)
N4 N5 1.363(8)
N7 N8 1.342(9)
O1 Cl1 1.268(13)
O3 Cl1 1.317(11)
O2 Cl1 1.376(8)
O4 Cl1 1.494(13)
O5 Cl2 1.403(7)
O8 Cl2 1.416(7)
O7 Cl2 1.437(7)
O6 Cl2 1.410(6)
O10 Cl3 1.344(10)
O9 Cl3 1.308(18)
O12' Cl3 1.389(15)
O12 Cl3 1.43(2)
O11 Cl3 1.382(10)
O13 Cl4 1.384(12)
O14 Cl4 1.391(11)
O15 Cl4 1.473(11)
O16 Cl4 1.403(10)
O19 Cl5 1.368(15)
O19 O20' 1.38(5)
O20' Cl5 1.27(4)
O17 Cl5 1.400(8)
O18 Cl5 1.225(13)
O20 Cl5 1.393(16)

loop_
_geom_torsion_atom_site_label_1
_geom_torsion_atom_site_label_2
_geom_torsion_atom_site_label_3
_geom_torsion_atom_site_label_4
_geom_torsion
C36 C1 C2 C3 3.5(12)
C10 C1 C2 C3 -174.2(8)
C36 C1 C2 C7 -175.2(8)
C10 C1 C2 C7 7.1(13)
C1 C2 C3 C4 -7.6(13)
C7 C2 C3 C4 171.1(8)
C1 C2 C3 C11 170.3(7)
C7 C2 C3 C11 -11.0(13)
C2 C3 C4 C5 6.5(13)
C11 C3 C4 C5 -171.4(7)
C2 C3 C4 C8 -173.5(8)
C11 C3 C4 C8 8.6(12)
C3 C4 C5 C36 -1.4(12)
C8 C4 C5 C36 178.6(8)
C3 C4 C5 C9 177.8(8)
C8 C4 C5 C9 -2.2(12)
C36 C5 C9 N7 -83.6(10)
C4 C5 C9 N7 97.3(9)
C36 C1 C10 N4 67.2(10)
C2 C1 C10 N4 -115.0(9)
C2 C3 C11 N1 99.9(10)
C4 C3 C11 N1 -82.1(10)
N7 C12 C13 C14 -0.1(11)
C12 C13 C14 N8 0.0(10)
C12 C13 C14 C15 179.8(9)
N8 C14 C15 N9 4.0(12)
C13 C14 C15 N9 -175.9(9)
N8 C14 C15 C16 -177.7(9)
C13 C14 C15 C16 2.4(16)
N9 C15 C16 C17 -1.7(15)
C14 C15 C16 C17 -179.8(9)
C15 C16 C17 C18 0.6(16)
C16 C17 C18 C19 -1.4(18)
C17 C18 C19 N9 3.2(19)
N4 C20 C21 C22 0.1(10)
C20 C21 C22 N5 -0.1(9)
C20 C21 C22 C23 176.5(8)
N5 C22 C23 N6 -7.1(10)
C21 C22 C23 N6 176.4(8)
N5 C22 C23 C24 170.6(7)
C21 C22 C23 C24 -5.9(14)
N6 C23 C24 C25 1.4(13)
C22 C23 C24 C25 -176.2(8)
C23 C24 C25 C26 -1.7(14)
C24 C25 C26 C27 1.3(16)
C25 C26 C27 N6 -0.5(15)
N1 C28 C29 C30 1.4(11)
C28 C29 C30 N2 0.1(11)
C28 C29 C30 C31 180.0(10)
N2 C30 C31 N3 -6.2(12)
C29 C30 C31 N3 174.0(10)
N2 C30 C31 C32 176.2(9)
C29 C30 C31 C32 -3.7(17)
N3 C31 C32 C33 0.8(15)
C30 C31 C32 C33 178.2(10)
C31 C32 C33 C34 -1.1(19)
C32 C33 C34 C35 2(2)
C33 C34 C35 N3 -2(2)
C4 C5 C36 C1 -2.5(13)
C9 C5 C36 C1 178.4(8)
C4 C5 C36 C6 179.3(8)
C9 C5 C36 C6 0.1(12)
C2 C1 C36 C5 1.4(13)
C10 C1 C36 C5 179.2(8)
C2 C1 C36 C6 179.6(8)
C10 C1 C36 C6 -2.6(13)
C29 C28 N1 N2 -2.5(11)
C29 C28 N1 C11 -177.3(9)
C3 C11 N1 C28 -18.4(13)
C3 C11 N1 N2 167.3(8)
C29 C30 N2 N1 -1.6(10)
C31 C30 N2 N1 178.5(7)
C29 C30 N2 Cu3 -175.5(6)
C31 C30 N2 Cu3 4.6(10)
C28 N1 N2 C30 2.6(10)
C11 N1 N2 C30 177.8(8)
C28 N1 N2 Cu3 173.7(7)
C11 N1 N2 Cu3 -11.1(13)
O9W Cu3 N2 C30 175.9(6)
O7W Cu3 N2 C30 61(2)
N3 Cu3 N2 C30 -1.7(6)
O8W Cu3 N2 C30 -91.0(6)
O9W Cu3 N2 N1 5.2(9)
O7W Cu3 N2 N1 -110.1(19)
N3 Cu3 N2 N1 -172.5(9)
O8W Cu3 N2 N1 98.3(9)
C32 C31 N3 C35 -0.9(14)
C30 C31 N3 C35 -178.5(8)
C32 C31 N3 Cu3 -177.8(8)
C30 C31 N3 Cu3 4.6(10)
C34 C35 N3 C31 1.3(15)
C34 C35 N3 Cu3 177.8(8)
O9W Cu3 N3 C31 -52(6)
O7W Cu3 N3 C31 -173.6(7)
N2 Cu3 N3 C31 -1.7(7)
O8W Cu3 N3 C31 97.5(7)
O9W Cu3 N3 C35 132(5)
O7W Cu3 N3 C35 9.7(8)
N2 Cu3 N3 C35 -178.4(8)
O8W Cu3 N3 C35 -79.2(8)
C21 C20 N4 N5 -0.1(10)
C21 C20 N4 C10 -174.9(8)
C1 C10 N4 C20 31.4(12)
C1 C10 N4 N5 -142.9(7)
C21 C22 N5 N4 0.1(8)
C23 C22 N5 N4 -177.2(6)
C21 C22 N5 Cu2 -168.0(5)
C23 C22 N5 Cu2 14.7(8)
C20 N4 N5 C22 0.0(8)
C10 N4 N5 C22 175.3(7)
C20 N4 N5 Cu2 163.1(7)
C10 N4 N5 Cu2 -21.5(12)
O5W Cu2 N5 C22 32(2)
O4W Cu2 N5 C22 157.0(5)
N6 Cu2 N5 C22 -13.0(5)
O6W Cu2 N5 C22 -110.2(6)
O5W Cu2 N5 N4 -130.5(16)
O4W Cu2 N5 N4 -5.3(8)
N6 Cu2 N5 N4 -175.4(8)
O6W Cu2 N5 N4 87.4(8)
C24 C23 N6 C27 -0.6(12)
C22 C23 N6 C27 177.2(7)
C24 C23 N6 Cu2 178.1(6)
C22 C23 N6 Cu2 -4.1(8)
C26 C27 N6 C23 0.1(13)
C26 C27 N6 Cu2 -178.5(7)
O5W Cu2 N6 C23 -163.7(6)
O4W Cu2 N6 C23 -67.1(18)
N5 Cu2 N6 C23 9.3(5)
O6W Cu2 N6 C23 102.2(6)
O5W Cu2 N6 C27 15.0(7)
O4W Cu2 N6 C27 111.6(16)
N5 Cu2 N6 C27 -172.1(7)
O6W Cu2 N6 C27 -79.1(7)
C13 C12 N7 N8 0.1(10)
C13 C12 N7 C9 -177.1(8)
C5 C9 N7 C12 -13.1(13)
C5 C9 N7 N8 170.0(7)
C13 C14 N8 N7 0.1(9)
C15 C14 N8 N7 -179.8(7)
C13 C14 N8 Cu1 175.0(6)
C15 C14 N8 Cu1 -4.9(10)
C12 N7 N8 C14 -0.2(9)
C9 N7 N8 C14 177.3(7)
C12 N7 N8 Cu1 -172.6(7)
C9 N7 N8 Cu1 4.8(13)
O1W Cu1 N8 C14 -176.0(6)
O3W Cu1 N8 C14 -58.3(16)
N9 Cu1 N8 C14 3.4(6)
O2W Cu1 N8 C14 97.0(6)
O1W Cu1 N8 N7 -3.9(9)
O3W Cu1 N8 N7 113.7(16)
N9 Cu1 N8 N7 175.4(9)
O2W Cu1 N8 N7 -90.9(9)
C16 C15 N9 C19 3.3(14)
C14 C15 N9 C19 -178.3(9)
C16 C15 N9 Cu1 -179.4(7)
C14 C15 N9 Cu1 -1.0(10)
C18 C19 N9 C15 -4.1(16)
C18 C19 N9 Cu1 178.9(9)
O1W Cu1 N9 C15 53(26)
O3W Cu1 N9 C15 165.5(8)
N8 Cu1 N9 C15 -1.2(7)
O2W Cu1 N9 C15 -98.3(7)
O1W Cu1 N9 C19 -130(25)
O3W Cu1 N9 C19 -17.4(9)
N8 Cu1 N9 C19 175.9(9)
O2W Cu1 N9 C19 78.7(9)
O19 O20' Cl5 O18 -55(5)
O19 O20' Cl5 O20 -142(3)
O19 O20' Cl5 O17 103.0(14)
O20' O19 Cl5 O18 143(3)
O20' O19 Cl5 O20 40(3)
O20' O19 Cl5 O17 -99(3)
